data_7126890
loop_
_publ_author_name
'Spentzos, Ariana Z.'
'Gau, Michael R.'
'Carroll, Patrick J.'
'Tomson, Neil C.'

_publ_section_title
;
 Unusual cyanide and methyl binding modes at a dicobalt macrocycle
 following acetonitrile C-C bond activation.
;
_journal_issue 67
_journal_name_full 'Chemical communications (Cambridge, England)'
_journal_page_first 9675
_journal_page_last 9678
_journal_paper_doi 10.1039/d0cc03521a
_journal_volume 56
_journal_year 2020
_chemical_formula_moiety 'C39 H64 Co2 N7 P2, 2(C F3 O3 S)'
_chemical_formula_sum 'C41 H64 Co2 F6 N7 O6 P2 S2'
_chemical_formula_weight 1108.91
_space_group_crystal_system monoclinic
_space_group_IT_number 15
_space_group_name_Hall '-C 2yc'
_space_group_name_H-M_alt 'C 1 2/c 1'
_atom_sites_solution_hydrogens geom
_atom_sites_solution_primary dual
_audit_creation_date 2020-01-08
_audit_creation_method
;
Olex2 1.2
(compiled 2018.05.29 svn.r3508 for OlexSys, GUI svn.r5506)
;
_audit_update_record
;
2020-05-06 deposited with the CCDC.	2020-07-10 downloaded from the CCDC.
;
_cell_angle_alpha 90
_cell_angle_beta 108.773(3)
_cell_angle_gamma 90
_cell_formula_units_Z 4
_cell_length_a 20.5654(6)
_cell_length_b 12.3627(3)
_cell_length_c 20.3762(6)
_cell_measurement_reflns_used 23278
_cell_measurement_temperature 100
_cell_measurement_theta_max 27.4820
_cell_measurement_theta_min 2.5870
_cell_volume 4904.9(3)
_computing_cell_refinement 'CrysAlisPro 1.171.40.61a (Rigaku OD, 2019)'
_computing_data_collection 'CrysAlisPro 1.171.40.61a (Rigaku OD, 2019)'
_computing_data_reduction 'CrysAlisPro 1.171.40.61a (Rigaku OD, 2019)'
_computing_molecular_graphics 'ORTEP-3 (Farrugia, 2012)'
_computing_publication_material 'Olex2 (Dolomanov et al., 2009)'
_computing_structure_refinement 'ShelXL (Sheldrick, 2015)'
_computing_structure_solution 'ShelXT (Sheldrick, 2015)'
_diffrn_ambient_environment N~2~
_diffrn_ambient_temperature 100
_diffrn_detector 'HPC area detector'
_diffrn_detector_area_resol_mean 10.0
_diffrn_detector_type 'Dectris Pilatus3 R 200K'
_diffrn_measured_fraction_theta_full 0.998
_diffrn_measured_fraction_theta_max 0.999
_diffrn_measurement_details
;
List of Runs (angles in degrees, time in seconds):

  # Type    Start    End  Width  t~exp~   \w     \q     \k     \f   Frames
#--------------------------------------------------------------------------
  1  \w    -23.00  39.00   0.50    2.00    --    5.07 -99.00 150.00  124
  2  \w    -23.00  39.00   0.50    2.00    --    5.07 -99.00 120.00  124
  3  \w    -69.00  29.00   0.50    2.00    --    5.07 -77.00  60.00  196
  4  \w     -8.00  30.00   0.50    2.00    --    5.07 -99.00  30.00   76
  5  \w     -2.00  27.00   0.50    2.00    --    5.07 -99.00 -90.00   58
  6  \w     -3.00  79.00   0.50    2.00    --    5.07  77.00 150.00  164
  7  \w    -11.00  78.00   0.50    2.00    --    5.07  57.00   0.00  178
  8  \w    -12.00  26.00   0.50    2.00    --   -5.38 -99.00-150.00   76
  9  \w    -18.00   8.00   0.50    2.00    --   -5.38 -99.00 -90.00   52
 10  \w    -84.00 -44.00   0.50    2.00    --   -5.38 178.00  90.00   80
;
_diffrn_measurement_device '\k-geometry diffractometer'
_diffrn_measurement_device_type 'Rigaku XtaLAB Synergy-S'
_diffrn_measurement_method '\w scans'
_diffrn_orient_matrix_type 'CrysAlisPro convention (1999,Acta A55,543-557)'
_diffrn_orient_matrix_UB_11 0.0151797000
_diffrn_orient_matrix_UB_12 -0.0007748000
_diffrn_orient_matrix_UB_13 0.0365842000
_diffrn_orient_matrix_UB_21 0.0077409000
_diffrn_orient_matrix_UB_22 0.0558480000
_diffrn_orient_matrix_UB_23 -0.0003668000
_diffrn_orient_matrix_UB_31 -0.0322010000
_diffrn_orient_matrix_UB_32 0.0130687000
_diffrn_orient_matrix_UB_33 0.0037452000
_diffrn_radiation_monochromator mirror
_diffrn_radiation_probe x-ray
_diffrn_radiation_type MoK\a
_diffrn_radiation_wavelength 0.71073
_diffrn_reflns_av_R_equivalents 0.0486
_diffrn_reflns_av_unetI/netI 0.0253
_diffrn_reflns_Laue_measured_fraction_full 0.998
_diffrn_reflns_Laue_measured_fraction_max 0.999
_diffrn_reflns_limit_h_max 26
_diffrn_reflns_limit_h_min -24
_diffrn_reflns_limit_k_max 16
_diffrn_reflns_limit_k_min -15
_diffrn_reflns_limit_l_max 26
_diffrn_reflns_limit_l_min -26
_diffrn_reflns_number 45191
_diffrn_reflns_point_group_measured_fraction_full 0.998
_diffrn_reflns_point_group_measured_fraction_max 0.999
_diffrn_reflns_theta_full 25.242
_diffrn_reflns_theta_max 27.481
_diffrn_reflns_theta_min 2.092
_diffrn_source 'micro-focus sealed X-ray tube'
_diffrn_source_type 'PhotonJet (Mo) X-ray Source'
_exptl_absorpt_coefficient_mu 0.902
_exptl_absorpt_correction_T_max 1.00000
_exptl_absorpt_correction_T_min 0.40512
_exptl_absorpt_correction_type multi-scan
_exptl_absorpt_process_details 'SCALE3 ABSPACK'
_exptl_crystal_colour 'dark green'
_exptl_crystal_density_diffrn 1.502
_exptl_crystal_description plank
_exptl_crystal_F_000 2308
_exptl_crystal_size_max 0.68
_exptl_crystal_size_mid 0.23
_exptl_crystal_size_min 0.2
_refine_diff_density_max 2.043
_refine_diff_density_min -0.426
_refine_diff_density_rms 0.081
_refine_ls_extinction_method none
_refine_ls_goodness_of_fit_ref 1.056
_refine_ls_hydrogen_treatment constr
_refine_ls_matrix_type full
_refine_ls_number_parameters 315
_refine_ls_number_reflns 5619
_refine_ls_number_restraints 6
_refine_ls_restrained_S_all 1.056
_refine_ls_R_factor_all 0.0418
_refine_ls_R_factor_gt 0.0378
_refine_ls_shift/su_max 0.002
_refine_ls_shift/su_mean 0.000
_refine_ls_structure_factor_coef Fsqd
_refine_ls_weighting_details 'w=1/[\s^2^(Fo^2^)+(0.0499P)^2^+14.1078P] where P=(Fo^2^+2Fc^2^)/3'
_refine_ls_weighting_scheme calc
_refine_ls_wR_factor_gt 0.1004
_refine_ls_wR_factor_ref 0.1024
_reflns_number_gt 5073
_reflns_number_total 5619
_reflns_threshold_expression 'I > 2\s(I)'
_cod_data_source_file d0cc03521a2.cif
_cod_data_source_block 3727
_cod_depositor_comments 'Adding full bibliography for 7126890--7126893.cif.'
_cod_original_cell_volume 4904.9(2)
_cod_database_code 7126890
_shelx_shelxl_version_number 2018/3
_diffrn_oxdiff_digest_frames
;
01215ac70129d5678a1330bc7b83de00af01128a0b5
;
_reflns_odcompleteness_completeness 99.90
_reflns_odcompleteness_iscentric 1
_reflns_odcompleteness_theta 27.42

loop_
_space_group_symop_operation_xyz
'x, y, z'
'-x, y, -z+1/2'
'x+1/2, y+1/2, z'
'-x+1/2, y+1/2, -z+1/2'
'-x, -y, -z'
'x, -y, z-1/2'
'-x+1/2, -y+1/2, -z'
'x+1/2, -y+1/2, z-1/2'

loop_
_atom_site_label
_atom_site_type_symbol
_atom_site_fract_x
_atom_site_fract_y
_atom_site_fract_z
_atom_site_U_iso_or_equiv
_atom_site_adp_type
_atom_site_occupancy
_atom_site_site_symmetry_order
_atom_site_calc_flag
_atom_site_refinement_flags_posn
_atom_site_refinement_flags_adp
_atom_site_refinement_flags_occupancy
_atom_site_disorder_assembly
_atom_site_disorder_group
Co1 Co 0.56092(2) 0.14020(2) 0.31082(2) 0.01026(9) Uani 1 1 d . . . . .
P1 P 0.64461(3) 0.05687(4) 0.39672(3) 0.01338(12) Uani 1 1 d . . . . .
N1 N 0.62014(9) 0.16436(14) 0.25465(9) 0.0118(3) Uani 1 1 d . . . . .
N2 N 0.57647(9) 0.28472(14) 0.32544(9) 0.0116(3) Uani 1 1 d . . . . .
N3 N 0.50459(8) 0.16702(14) 0.36984(9) 0.0120(3) Uani 1 1 d . . . . .
N4 N 0.47181(19) -0.0332(3) 0.22075(19) 0.0168(7) Uani 0.5 1 d . U P . .
C1 C 0.64485(10) 0.26240(17) 0.25639(10) 0.0130(4) Uani 1 1 d . . . . .
C2 C 0.61957(10) 0.33650(17) 0.29773(10) 0.0126(4) Uani 1 1 d . . . . .
C3 C 0.63644(10) 0.44478(16) 0.31260(10) 0.0137(4) Uani 1 1 d . . . . .
H3 H 0.664483 0.480157 0.291643 0.016 Uiso 1 1 calc R . . . .
C4 C 0.61109(10) 0.50056(16) 0.35925(10) 0.0128(4) Uani 1 1 d . . . . .
C5 C 0.56672(10) 0.44529(17) 0.38695(10) 0.0140(4) Uani 1 1 d . . . . .
H5 H 0.548383 0.480457 0.417332 0.017 Uiso 1 1 calc R . . . .
C6 C 0.54986(10) 0.33786(17) 0.36926(10) 0.0129(4) Uani 1 1 d . . . . .
C7 C 0.50749(10) 0.26515(17) 0.39461(10) 0.0125(4) Uani 1 1 d . . . . .
C8 C 0.46548(10) 0.08204(16) 0.39238(10) 0.0135(4) Uani 1 1 d . . . . .
H8a H 0.478810 0.083262 0.442568 0.016 Uiso 1 1 calc R . . . .
H8b H 0.478469 0.012100 0.378945 0.016 Uiso 1 1 calc R . . . .
C9 C 0.38748(10) 0.09305(17) 0.36288(10) 0.0139(4) Uani 1 1 d . . . . .
H9a H 0.374565 0.163890 0.375018 0.017 Uiso 1 1 calc R . . . .
H9b H 0.366768 0.039513 0.384772 0.017 Uiso 1 1 calc R . . . .
C10 C 0.35791(10) 0.07915(17) 0.28432(10) 0.0140(4) Uani 1 1 d . . . . .
H10a H 0.372008 0.009386 0.271781 0.017 Uiso 1 1 calc R . . . .
H10b H 0.308171 0.079296 0.270858 0.017 Uiso 1 1 calc R . . . .
C11 C 0.69617(11) 0.29988(17) 0.22268(11) 0.0163(4) Uani 1 1 d . . . . .
H11a H 0.725290 0.240534 0.219939 0.024 Uiso 1 1 calc GR . . . .
H11b H 0.723620 0.357027 0.249747 0.024 Uiso 1 1 calc GR . . . .
H11c H 0.672319 0.325980 0.176860 0.024 Uiso 1 1 calc GR . . . .
C12 C 0.63086(11) 0.61854(17) 0.37757(11) 0.0146(4) Uani 1 1 d . . . . .
C13 C 0.58171(14) 0.68973(19) 0.32169(13) 0.0285(5) Uani 1 1 d . . . . .
H13a H 0.586649 0.673465 0.277462 0.043 Uiso 1 1 calc GR . . . .
H13b H 0.592445 0.764529 0.332598 0.043 Uiso 1 1 calc GR . . . .
H13c H 0.535288 0.675765 0.320012 0.043 Uiso 1 1 calc GR . . . .
C14 C 0.70503(13) 0.6391(2) 0.37974(16) 0.0293(6) Uani 1 1 d . . . . .
H14a H 0.734922 0.587660 0.410218 0.044 Uiso 1 1 calc GR . . . .
H14b H 0.718429 0.710990 0.396390 0.044 Uiso 1 1 calc GR . . . .
H14c H 0.708185 0.631378 0.333984 0.044 Uiso 1 1 calc GR . . . .
C15 C 0.62460(15) 0.6467(2) 0.44828(13) 0.0290(6) Uani 1 1 d . . . . .
H15a H 0.577104 0.645525 0.445468 0.043 Uiso 1 1 calc GR . . . .
H15b H 0.643179 0.717500 0.461875 0.043 Uiso 1 1 calc GR . . . .
H15c H 0.649592 0.594622 0.481946 0.043 Uiso 1 1 calc GR . . . .
C16 C 0.47398(11) 0.30706(17) 0.44477(11) 0.0164(4) Uani 1 1 d . . . . .
H16a H 0.436613 0.353921 0.420963 0.025 Uiso 1 1 calc GR . . . .
H16b H 0.506988 0.346674 0.480933 0.025 Uiso 1 1 calc GR . . . .
H16c H 0.456851 0.247456 0.464587 0.025 Uiso 1 1 calc GR . . . .
C17 C 0.5094(3) 0.0263(3) 0.2589(3) 0.0146(9) Uani 0.5 1 d . U P . .
C18 C 0.70160(12) 0.1541(2) 0.45377(13) 0.0252(5) Uani 1 1 d . . . . .
H18a H 0.723254 0.197424 0.427629 0.038 Uiso 1 1 calc GR . . . .
H18b H 0.736069 0.116429 0.489708 0.038 Uiso 1 1 calc GR . . . .
H18c H 0.675615 0.199907 0.474160 0.038 Uiso 1 1 calc GR . . . .
C19 C 0.70290(11) -0.03351(18) 0.37255(12) 0.0189(4) Uani 1 1 d . . . . .
H19a H 0.676933 -0.088589 0.342034 0.028 Uiso 1 1 calc GR . . . .
H19b H 0.733601 -0.066598 0.413439 0.028 Uiso 1 1 calc GR . . . .
H19c H 0.728935 0.006938 0.349404 0.028 Uiso 1 1 calc GR . . . .
C20 C 0.61797(12) -0.0273(2) 0.45725(12) 0.0218(5) Uani 1 1 d . . . . .
H20a H 0.595127 0.016796 0.481893 0.033 Uiso 1 1 calc GR . . . .
H20b H 0.657632 -0.060394 0.489617 0.033 Uiso 1 1 calc GR . . . .
H20c H 0.587144 -0.082478 0.432044 0.033 Uiso 1 1 calc GR . . . .
S1 S 0.62894(3) 0.37242(4) 0.62495(3) 0.01934(13) Uani 1 1 d . . . . .
F1 F 0.57577(9) 0.18420(13) 0.57213(9) 0.0444(4) Uani 1 1 d . . . . .
F2 F 0.68492(9) 0.18092(14) 0.62312(9) 0.0390(4) Uani 1 1 d . . . . .
F3 F 0.61701(10) 0.18671(13) 0.68387(9) 0.0405(4) Uani 1 1 d . . . . .
O1 O 0.64224(10) 0.39496(17) 0.56125(10) 0.0348(4) Uani 1 1 d . . . . .
O2 O 0.68461(9) 0.39683(14) 0.68766(9) 0.0263(4) Uani 1 1 d . . . . .
O3 O 0.56189(9) 0.40242(16) 0.62586(12) 0.0364(5) Uani 1 1 d . . . . .
C21 C 0.62635(13) 0.22406(19) 0.62640(13) 0.0247(5) Uani 1 1 d . . . . .

loop_
_atom_site_aniso_label
_atom_site_aniso_U_11
_atom_site_aniso_U_22
_atom_site_aniso_U_33
_atom_site_aniso_U_23
_atom_site_aniso_U_13
_atom_site_aniso_U_12
Co1 0.01166(14) 0.00971(14) 0.01094(14) -0.00102(9) 0.00576(10) -0.00077(9)
P1 0.0135(2) 0.0133(2) 0.0130(2) -0.00097(19) 0.00366(19) -0.00123(19)
N1 0.0124(8) 0.0133(8) 0.0105(8) -0.0017(6) 0.0046(6) 0.0011(6)
N2 0.0144(8) 0.0096(8) 0.0131(8) 0.0015(6) 0.0074(6) 0.0020(6)
N3 0.0119(8) 0.0137(8) 0.0110(8) 0.0003(6) 0.0045(6) -0.0020(6)
N4 0.0216(18) 0.0124(15) 0.0183(17) 0.0040(13) 0.0089(15) 0.0028(13)
C1 0.0125(9) 0.0152(9) 0.0127(9) -0.0010(7) 0.0060(7) 0.0016(7)
C2 0.0140(9) 0.0140(9) 0.0116(9) 0.0002(7) 0.0065(7) -0.0004(7)
C3 0.0152(9) 0.0131(9) 0.0147(9) 0.0014(7) 0.0075(8) -0.0010(7)
C4 0.0141(9) 0.0112(9) 0.0125(9) 0.0006(7) 0.0036(7) 0.0007(7)
C5 0.0157(9) 0.0144(9) 0.0130(9) -0.0018(7) 0.0064(8) 0.0012(7)
C6 0.0126(9) 0.0144(9) 0.0132(9) -0.0009(7) 0.0063(7) 0.0010(7)
C7 0.0111(9) 0.0159(9) 0.0117(9) -0.0005(7) 0.0054(7) -0.0001(7)
C8 0.0145(9) 0.0141(9) 0.0130(9) 0.0022(7) 0.0058(8) -0.0027(7)
C9 0.0152(9) 0.0145(10) 0.0141(9) 0.0030(7) 0.0078(8) -0.0017(7)
C10 0.0141(9) 0.0143(9) 0.0151(10) 0.0022(7) 0.0069(8) -0.0024(7)
C11 0.0167(10) 0.0170(10) 0.0187(10) -0.0025(8) 0.0105(8) -0.0018(8)
C12 0.0157(10) 0.0121(9) 0.0172(10) -0.0016(8) 0.0071(8) -0.0021(7)
C13 0.0315(13) 0.0154(11) 0.0314(13) 0.0032(9) 0.0000(10) -0.0005(10)
C14 0.0208(12) 0.0211(12) 0.0495(16) -0.0120(11) 0.0163(11) -0.0078(9)
C15 0.0463(16) 0.0207(12) 0.0250(12) -0.0097(9) 0.0185(11) -0.0114(11)
C16 0.0163(10) 0.0189(10) 0.0175(10) -0.0037(8) 0.0103(8) -0.0021(8)
C17 0.020(2) 0.0100(13) 0.017(2) 0.0052(16) 0.0112(18) 0.0029(16)
C18 0.0218(11) 0.0248(12) 0.0238(12) -0.0084(9) 0.0001(9) -0.0050(9)
C19 0.0171(10) 0.0182(10) 0.0207(11) 0.0014(8) 0.0052(8) 0.0030(8)
C20 0.0200(11) 0.0271(12) 0.0185(11) 0.0080(9) 0.0066(9) 0.0029(9)
S1 0.0156(3) 0.0173(3) 0.0244(3) 0.0039(2) 0.0053(2) -0.00018(19)
F1 0.0470(10) 0.0248(8) 0.0447(10) -0.0033(7) -0.0082(8) -0.0059(7)
F2 0.0433(9) 0.0334(9) 0.0391(9) -0.0017(7) 0.0118(7) 0.0169(7)
F3 0.0628(11) 0.0235(8) 0.0416(9) 0.0091(7) 0.0255(8) -0.0024(8)
O1 0.0366(10) 0.0396(11) 0.0258(9) 0.0116(8) 0.0067(8) -0.0059(9)
O2 0.0256(9) 0.0254(9) 0.0249(9) 0.0001(7) 0.0039(7) -0.0032(7)
O3 0.0201(9) 0.0296(10) 0.0605(13) 0.0034(9) 0.0141(9) 0.0064(7)
C21 0.0283(12) 0.0194(11) 0.0240(12) 0.0011(9) 0.0052(10) 0.0007(9)

loop_
_atom_type_symbol
_atom_type_description
_atom_type_scat_dispersion_real
_atom_type_scat_dispersion_imag
_atom_type_scat_source
C C 0.0033 0.0016 'International Tables Vol C Tables 4.2.6.8 and 6.1.1.4'
H H 0.0000 0.0000 'International Tables Vol C Tables 4.2.6.8 and 6.1.1.4'
Co Co 0.3494 0.9721 'International Tables Vol C Tables 4.2.6.8 and 6.1.1.4'
F F 0.0171 0.0103 'International Tables Vol C Tables 4.2.6.8 and 6.1.1.4'
N N 0.0061 0.0033 'International Tables Vol C Tables 4.2.6.8 and 6.1.1.4'
O O 0.0106 0.0060 'International Tables Vol C Tables 4.2.6.8 and 6.1.1.4'
P P 0.1023 0.0942 'International Tables Vol C Tables 4.2.6.8 and 6.1.1.4'
S S 0.1246 0.1234 'International Tables Vol C Tables 4.2.6.8 and 6.1.1.4'

loop_
_geom_angle_atom_site_label_1
_geom_angle_atom_site_label_2
_geom_angle_atom_site_label_3
_geom_angle
_geom_angle_site_symmetry_1
_geom_angle_site_symmetry_3
_geom_angle_publ_flag
P1 Co1 Co1 152.975(15) . 2_655 ?
P1 Co1 N4 82.66(10) . 2_655 ?
N1 Co1 Co1 91.69(5) . 2_655 ?
N1 Co1 P1 93.47(5) . . ?
N1 Co1 N3 161.25(7) . . ?
N1 Co1 N4 99.36(10) . 2_655 ?
N1 Co1 C17 97.2(2) . 2_655 ?
N2 Co1 Co1 101.39(5) . 2_655 ?
N2 Co1 P1 105.63(6) . . ?
N2 Co1 N1 80.53(7) . . ?
N2 Co1 N3 80.80(7) . . ?
N2 Co1 N4 171.71(11) . 2_655 ?
N2 Co1 C17 150.17(15) . . ?
N2 Co1 C17 141.52(13) . 2_655 ?
N3 Co1 Co1 90.32(5) . 2_655 ?
N3 Co1 P1 93.16(5) . . ?
N3 Co1 N4 98.87(10) . 2_655 ?
N3 Co1 C17 96.4(2) . 2_655 ?
N4 Co1 Co1 70.32(10) 2_655 2_655 ?
C17 Co1 Co1 40.13(11) 2_655 2_655 ?
C17 Co1 Co1 48.79(14) . 2_655 ?
C17 Co1 P1 112.85(12) 2_655 . ?
C17 Co1 P1 104.20(14) . . ?
C17 Co1 N1 97.5(3) . . ?
C17 Co1 N3 97.8(3) . . ?
C17 Co1 N4 30.19(14) 2_655 2_655 ?
C17 Co1 N4 21.54(16) . 2_655 ?
C17 Co1 C17 8.7(2) . 2_655 ?
C18 P1 Co1 111.50(9) . . ?
C18 P1 C19 103.56(11) . . ?
C18 P1 C20 102.53(12) . . ?
C19 P1 Co1 118.19(7) . . ?
C19 P1 C20 101.54(11) . . ?
C20 P1 Co1 117.48(8) . . ?
C1 N1 Co1 115.92(13) . . ?
C1 N1 C10 119.48(17) . 2_655 ?
C10 N1 Co1 124.44(13) 2_655 . ?
C2 N2 Co1 119.92(14) . . ?
C2 N2 C6 120.11(17) . . ?
C6 N2 Co1 119.69(14) . . ?
C7 N3 Co1 115.71(14) . . ?
C7 N3 C8 119.96(17) . . ?
C8 N3 Co1 124.07(13) . . ?
C17 N4 Co1 70.5(3) . 2_655 ?
N1 C1 C2 113.07(17) . . ?
N1 C1 C11 126.51(18) . . ?
C2 C1 C11 120.38(18) . . ?
N2 C2 C1 110.40(17) . . ?
N2 C2 C3 120.95(18) . . ?
C3 C2 C1 128.59(18) . . ?
C2 C3 C4 119.95(18) . . ?
C3 C4 C12 120.46(18) . . ?
C5 C4 C3 117.83(18) . . ?
C5 C4 C12 121.70(18) . . ?
C6 C5 C4 120.24(18) . . ?
N2 C6 C5 120.86(18) . . ?
N2 C6 C7 110.38(17) . . ?
C5 C6 C7 128.68(18) . . ?
N3 C7 C6 113.17(17) . . ?
N3 C7 C16 127.63(18) . . ?
C6 C7 C16 119.19(18) . . ?
N3 C8 C9 114.88(16) . . ?
C8 C9 C10 114.57(17) . . ?
N1 C10 C9 113.33(16) 2_655 . ?
C4 C12 C13 107.85(17) . . ?
C4 C12 C14 110.43(17) . . ?
C14 C12 C13 109.8(2) . . ?
C15 C12 C4 110.56(17) . . ?
C15 C12 C13 109.5(2) . . ?
C15 C12 C14 108.7(2) . . ?
Co1 C17 Co1 91.07(18) . 2_655 ?
N4 C17 Co1 79.3(3) . 2_655 ?
N4 C17 Co1 170.4(4) . . ?
N4 C17 Co1 106.4(4) 2_655 . ?
N4 C17 Co1 162.4(5) 2_655 2_655 ?
N4 C17 N4 83.2(5) 2_655 . ?
O1 S1 O2 115.50(11) . . ?
O1 S1 C21 102.90(12) . . ?
O2 S1 C21 102.30(11) . . ?
O3 S1 O1 115.14(13) . . ?
O3 S1 O2 115.19(12) . . ?
O3 S1 C21 103.02(12) . . ?
F1 C21 S1 111.83(16) . . ?
F2 C21 S1 111.48(17) . . ?
F2 C21 F1 106.5(2) . . ?
F3 C21 S1 112.00(17) . . ?
F3 C21 F1 107.7(2) . . ?
F3 C21 F2 107.0(2) . . ?

loop_
_geom_bond_atom_site_label_1
_geom_bond_atom_site_label_2
_geom_bond_distance
_geom_bond_site_symmetry_2
_geom_bond_publ_flag
Co1 Co1 2.9026(5) 2_655 ?
Co1 P1 2.2690(6) . ?
Co1 N1 1.9441(17) . ?
Co1 N2 1.8225(17) . ?
Co1 N3 1.9481(17) . ?
Co1 N4 2.277(4) 2_655 ?
Co1 C17 2.184(5) 2_655 ?
Co1 C17 1.871(4) . ?
P1 C18 1.815(2) . ?
P1 C19 1.819(2) . ?
P1 C20 1.827(2) . ?
N1 C1 1.310(3) . ?
N1 C10 1.475(2) 2_655 ?
N2 C2 1.355(3) . ?
N2 C6 1.358(3) . ?
N3 C7 1.308(3) . ?
N3 C8 1.483(2) . ?
N4 C17 1.165(6) . ?
C1 C2 1.449(3) . ?
C1 C11 1.506(3) . ?
C2 C3 1.392(3) . ?
C3 C4 1.404(3) . ?
C4 C5 1.396(3) . ?
C4 C12 1.528(3) . ?
C5 C6 1.391(3) . ?
C6 C7 1.457(3) . ?
C7 C16 1.497(3) . ?
C8 C9 1.527(3) . ?
C9 C10 1.528(3) . ?
C12 C13 1.534(3) . ?
C12 C14 1.533(3) . ?
C12 C15 1.527(3) . ?
S1 O1 1.4372(19) . ?
S1 O2 1.4467(18) . ?
S1 O3 1.4337(18) . ?
S1 C21 1.835(2) . ?
F1 C21 1.344(3) . ?
F2 C21 1.338(3) . ?
F3 C21 1.329(3) . ?
